data_7004091
loop_
_publ_author_name
'Roy, Mithun'
'Bhowmick, Tuhin'
'Ramakumar, Suryanarayanarao'
'Nethaji, Munirathinam'
'Chakravarty, Akhil R.'

_publ_section_title
;
 Double-strand DNA cleavage from photodecarboxylation of
 (\m-oxo)diiron(iii) l-histidine complex in visible light
;
_journal_issue 27
_journal_name_full 'Dalton Transactions'
_journal_page_first 3542
_journal_page_last 3545
_journal_paper_doi 10.1039/b802533a
_journal_year 2008
_chemical_absolute_configuration rm
_chemical_formula_moiety 'C32 H40 Cl2 Fe2 N10 O17'
_chemical_formula_sum 'C32 H40 Cl2 Fe2 N10 O17'
_chemical_formula_weight 1019.34
_chemical_name_common
;
(mu-oxo)-bis-(S)-histidine-bis-(2,2'-bipyrydyl)diiron(iii)
diperchlorate.tetrahydrate
;
_chemical_name_systematic
;
(mu-oxo)-bis-(S)-histidine-bis-(2,2'-bipyrydyl)diiron(III)
diperchlorate.tetrahydrate
;
_space_group_IT_number 5
_symmetry_cell_setting monoclinic
_symmetry_space_group_name_Hall 'C 2y'
_symmetry_space_group_name_H-M 'C 1 2 1'
_atom_sites_solution_hydrogens geom
_atom_sites_solution_primary direct
_atom_sites_solution_secondary difmap
_audit_creation_method SHELXL-97
_cell_angle_alpha 90.00
_cell_angle_beta 102.399(4)
_cell_angle_gamma 90.00
_cell_formula_units_Z 4
_cell_length_a 18.265(3)
_cell_length_b 12.584(2)
_cell_length_c 19.116(3)
_cell_measurement_reflns_used 980
_cell_measurement_temperature 293(2)
_cell_measurement_theta_max 17.6424
_cell_measurement_theta_min 2.2833
_cell_volume 4291.3(12)
_computing_cell_refinement 'Bruker Smart'
_computing_data_collection 'Bruker Smart'
_computing_data_reduction 'Bruker Saint'
_computing_molecular_graphics 'Ortep-3 for Windows (Farrugia, 1997)'
_computing_publication_material 'WinGX publication routines (Farrugia, 1999)'
_computing_structure_refinement 'SHELXL-97 (Sheldrick, 1997)'
_computing_structure_solution 'SHELXL-97 (Sheldrick, 1997)'
_diffrn_ambient_temperature 293(2)
_diffrn_detector_area_resol_mean 0.3
_diffrn_measured_fraction_theta_full 0.998
_diffrn_measured_fraction_theta_max 0.998
_diffrn_measurement_device_type 'Bruker Smart CCD Area Detector'
_diffrn_measurement_method 'omega scans'
_diffrn_radiation_monochromator graphite
_diffrn_radiation_source 'fine-focus sealed tube'
_diffrn_radiation_type MoK\a
_diffrn_radiation_wavelength 0.71073
_diffrn_reflns_av_R_equivalents 0.0799
_diffrn_reflns_av_sigmaI/netI 0.1738
_diffrn_reflns_limit_h_max 21
_diffrn_reflns_limit_h_min -16
_diffrn_reflns_limit_k_max 14
_diffrn_reflns_limit_k_min -14
_diffrn_reflns_limit_l_max 22
_diffrn_reflns_limit_l_min -20
_diffrn_reflns_number 12921
_diffrn_reflns_theta_full 25.00
_diffrn_reflns_theta_max 25.00
_diffrn_reflns_theta_min 1.09
_exptl_absorpt_coefficient_mu 0.883
_exptl_absorpt_correction_T_max 0.8431
_exptl_absorpt_correction_T_min 0.8028
_exptl_absorpt_correction_type empirical
_exptl_absorpt_process_details SADABS
_exptl_crystal_colour red
_exptl_crystal_density_diffrn 1.578
_exptl_crystal_density_method 'not measured'
_exptl_crystal_description prism
_exptl_crystal_F_000 2096
_exptl_crystal_size_max 0.26
_exptl_crystal_size_mid 0.22
_exptl_crystal_size_min 0.20
_refine_diff_density_max 1.042
_refine_diff_density_min -0.498
_refine_diff_density_rms 0.147
_refine_ls_abs_structure_details 'Flack H D (1983), Acta Cryst. A39, 876-881'
_refine_ls_abs_structure_Flack 0.10(5)
_refine_ls_extinction_method none
_refine_ls_goodness_of_fit_ref 1.042
_refine_ls_hydrogen_treatment constr
_refine_ls_matrix_type fullcycle
_refine_ls_number_parameters 568
_refine_ls_number_reflns 7441
_refine_ls_number_restraints 1
_refine_ls_restrained_S_all 1.042
_refine_ls_R_factor_all 0.1849
_refine_ls_R_factor_gt 0.1218
_refine_ls_shift/su_max 0.013
_refine_ls_shift/su_mean 0.003
_refine_ls_structure_factor_coef Fsqd
_refine_ls_weighting_details 'calc w=1/[\s^2^(Fo^2^)+(0.1480P)^2^+0.0000P] where P=(Fo^2^+2Fc^2^)/3'
_refine_ls_weighting_scheme calc
_refine_ls_wR_factor_gt 0.2509
_refine_ls_wR_factor_ref 0.2928
_reflns_number_gt 4366
_reflns_number_total 7441
_reflns_threshold_expression >2sigma(I)
_cod_data_source_file b802533a.txt
_cod_data_source_block arc_dt_r
_cod_original_cell_volume 4291.5(13)
_cod_original_sg_symbol_H-M C2
_cod_database_code 7004091

loop_
_symmetry_equiv_pos_as_xyz
'x, y, z'
'-x, y, -z'
'x+1/2, y+1/2, z'
'-x+1/2, y+1/2, -z'

loop_
_atom_site_label
_atom_site_type_symbol
_atom_site_fract_x
_atom_site_fract_y
_atom_site_fract_z
_atom_site_U_iso_or_equiv
_atom_site_adp_type
_atom_site_occupancy
_atom_site_symmetry_multiplicity
_atom_site_calc_flag
_atom_site_refinement_flags
_atom_site_disorder_assembly
_atom_site_disorder_group
Fe1 Fe 0.16737(9) 0.98373(16) 0.23511(8) 0.0250(4) Uani 1 1 d . . .
Fe2 Fe 0.15165(10) 1.26551(17) 0.23252(8) 0.0305(5) Uani 1 1 d . . .
Cl1 Cl 0.1094(2) 0.6350(3) 0.37763(17) 0.0477(9) Uani 1 1 d . . .
Cl2 Cl 0.3580(4) 0.6187(5) 0.3149(3) 0.136(2) Uani 1 1 d . . .
O102 O 0.1394(7) 1.2197(10) -0.1353(6) 0.075(4) Uani 1 1 d . . .
O103 O 0.2066(7) 1.0255(9) -0.0377(7) 0.076(4) Uani 1 1 d . . .
O5 O 0.1582(5) 1.1231(9) 0.2270(4) 0.038(2) Uani 1 1 d . . .
O1 O 0.2099(5) 0.9540(6) 0.1464(5) 0.038(2) Uani 1 1 d . . .
O2 O 0.1907(6) 0.8512(7) 0.0508(5) 0.049(3) Uani 1 1 d . . .
O3 O 0.0420(5) 1.2942(6) 0.2123(5) 0.040(2) Uani 1 1 d . . .
O4 O -0.0498(6) 1.4048(8) 0.1631(6) 0.063(3) Uani 1 1 d . . .
O101 O 0.1657(8) 0.6460(10) 0.0051(7) 0.088(4) Uani 1 1 d . . .
O104 O 0.3564(17) 1.0787(17) 0.1288(11) 0.231(13) Uani 1 1 d . . .
O14 O 0.0645(8) 0.6579(12) 0.3094(7) 0.093(5) Uani 1 1 d . . .
O13 O 0.1263(14) 0.5312(14) 0.3833(8) 0.163(9) Uani 1 1 d . . .
O12 O 0.1744(9) 0.6913(15) 0.3819(8) 0.133(7) Uani 1 1 d . . .
O15 O 0.0741(7) 0.6642(11) 0.4325(6) 0.090(5) Uani 1 1 d . . .
O21 O 0.2878(15) 0.574(2) 0.2203(16) 0.314(16) Uani 1 1 d . . .
O22 O 0.3355(11) 0.7200(14) 0.3172(13) 0.164(9) Uani 1 1 d . . .
O23 O 0.3368(16) 0.5458(17) 0.3504(10) 0.182(10) Uani 1 1 d . . .
O24 O 0.4143(10) 0.5920(17) 0.2852(10) 0.155(8) Uani 1 1 d . . .
N1 N 0.1434(6) 0.9735(9) 0.3407(6) 0.038(3) Uani 1 1 d . . .
N2 N 0.2750(6) 0.9824(9) 0.3086(5) 0.035(3) Uani 1 1 d . . .
N3 N 0.0575(7) 0.9549(8) 0.1761(6) 0.040(3) Uani 1 1 d . . .
N4 N -0.0536(7) 0.9937(11) 0.1145(7) 0.054(3) Uani 1 1 d . . .
H4' H -0.0943 1.0283 0.0981 0.065 Uiso 1 1 calc R . .
N5 N 0.1779(7) 0.8075(8) 0.2332(5) 0.035(3) Uani 1 1 d . . .
H5A H 0.2250 0.7869 0.2531 0.042 Uiso 1 1 calc R . .
H5B H 0.1460 0.7764 0.2568 0.042 Uiso 1 1 calc R . .
N6 N 0.1580(8) 1.2656(10) 0.3471(5) 0.046(3) Uani 1 1 d . . .
N7 N 0.2705(8) 1.2846(10) 0.2799(6) 0.048(3) Uani 1 1 d . . .
N8 N 0.1527(7) 1.2917(8) 0.1248(5) 0.044(3) Uani 1 1 d . . .
N9 N 0.1525(7) 1.2511(10) 0.0143(6) 0.054(3) Uani 1 1 d . . .
H9' H 0.1597 1.2163 -0.0223 0.065 Uiso 1 1 calc R . .
N10 N 0.1471(7) 1.4371(9) 0.2376(7) 0.047(4) Uani 1 1 d . . .
H10A H 0.1453 1.4585 0.2821 0.057 Uiso 1 1 calc R . .
H10B H 0.1878 1.4660 0.2256 0.057 Uiso 1 1 calc R . .
C1 C 0.0723(8) 0.9677(12) 0.3528(8) 0.051(4) Uani 1 1 d . . .
H1 H 0.0317 0.9602 0.3144 0.061 Uiso 1 1 calc R . .
C2 C 0.0607(9) 0.9730(14) 0.4207(8) 0.058(4) Uani 1 1 d . . .
H2 H 0.0119 0.9700 0.4278 0.069 Uiso 1 1 calc R . .
C3 C 0.1192(10) 0.9827(14) 0.4788(8) 0.069(5) Uani 1 1 d . . .
H3 H 0.1106 0.9865 0.5250 0.083 Uiso 1 1 calc R . .
C4 C 0.1908(9) 0.9868(12) 0.4670(7) 0.049(4) Uani 1 1 d . . .
H4 H 0.2316 0.9920 0.5055 0.059 Uiso 1 1 calc R . .
C5 C 0.2024(7) 0.9830(12) 0.3963(7) 0.037(3) Uani 1 1 d . . .
C6 C 0.2748(7) 0.9857(11) 0.3752(7) 0.037(3) Uani 1 1 d . . .
C7 C 0.3419(9) 0.9932(12) 0.4262(9) 0.057(4) Uani 1 1 d . . .
H7 H 0.3417 0.9964 0.4748 0.069 Uiso 1 1 calc R . .
C8 C 0.4096(10) 0.9958(15) 0.4028(12) 0.083(7) Uani 1 1 d . . .
H8 H 0.4551 1.0027 0.4354 0.100 Uiso 1 1 calc R . .
C9 C 0.4068(10) 0.9876(18) 0.3290(12) 0.079(6) Uani 1 1 d . . .
H9 H 0.4506 0.9877 0.3116 0.095 Uiso 1 1 calc R . .
C10 C 0.3410(9) 0.9799(15) 0.2851(10) 0.062(5) Uani 1 1 d . . .
H10 H 0.3390 0.9725 0.2363 0.074 Uiso 1 1 calc R . .
C11 C 0.0027(8) 1.0260(11) 0.1618(9) 0.047(4) Uani 1 1 d . . .
H11 H 0.0050 1.0922 0.1838 0.057 Uiso 1 1 calc R . .
C12 C -0.0366(9) 0.8937(13) 0.0952(8) 0.054(4) Uani 1 1 d . . .
H12 H -0.0667 0.8505 0.0614 0.065 Uiso 1 1 calc R . .
C13 C 0.0307(7) 0.8697(9) 0.1334(8) 0.033(3) Uani 1 1 d . . .
C14 C 0.0746(9) 0.7707(13) 0.1293(8) 0.057(4) Uani 1 1 d . . .
H14A H 0.0647 0.7473 0.0798 0.068 Uiso 1 1 calc R . .
H14B H 0.0565 0.7158 0.1569 0.068 Uiso 1 1 calc R . .
C15 C 0.1584(7) 0.7806(8) 0.1558(6) 0.031(3) Uani 1 1 d . . .
H15 H 0.1819 0.7127 0.1483 0.037 Uiso 1 1 calc R . .
C16 C 0.1898(7) 0.8702(9) 0.1122(7) 0.031(3) Uani 1 1 d . . .
C17 C 0.0992(9) 1.2607(16) 0.3737(9) 0.063(5) Uani 1 1 d . . .
H17 H 0.0514 1.2632 0.3446 0.076 Uiso 1 1 calc R . .
C18 C 0.1103(12) 1.2510(14) 0.4517(9) 0.070(5) Uani 1 1 d . . .
H18 H 0.0695 1.2426 0.4730 0.084 Uiso 1 1 calc R . .
C19 C 0.1777(11) 1.2544(17) 0.4904(9) 0.070(5) Uani 1 1 d . . .
H19 H 0.1844 1.2552 0.5400 0.084 Uiso 1 1 calc R . .
C20 C 0.2379(11) 1.2567(13) 0.4615(10) 0.074(6) Uani 1 1 d . . .
H20 H 0.2856 1.2524 0.4906 0.089 Uiso 1 1 calc R . .
C21 C 0.2289(9) 1.2656(12) 0.3874(6) 0.045(4) Uani 1 1 d . . .
C22 C 0.2891(9) 1.2753(12) 0.3486(8) 0.050(4) Uani 1 1 d . . .
C23 C 0.3677(10) 1.2678(13) 0.3874(9) 0.059(4) Uani 1 1 d . . .
H23 H 0.3823 1.2571 0.4365 0.070 Uiso 1 1 calc R . .
C24 C 0.4154(12) 1.2780(13) 0.3440(10) 0.072(6) Uani 1 1 d . . .
H24 H 0.4659 1.2746 0.3663 0.087 Uiso 1 1 calc R . .
C25 C 0.4010(11) 1.2925(15) 0.2721(12) 0.080(6) Uani 1 1 d . . .
H25 H 0.4384 1.3009 0.2463 0.096 Uiso 1 1 calc R . .
C26 C 0.3249(11) 1.2938(12) 0.2406(10) 0.062(5) Uani 1 1 d . . .
H26 H 0.3103 1.3012 0.1911 0.075 Uiso 1 1 calc R . .
C27 C 0.1696(9) 1.2203(13) 0.0805(8) 0.054(4) Uani 1 1 d . . .
H27 H 0.1914 1.1550 0.0951 0.065 Uiso 1 1 calc R . .
C28 C 0.1204(9) 1.3505(13) 0.0139(8) 0.053(4) Uani 1 1 d . . .
H28 H 0.1013 1.3907 -0.0267 0.063 Uiso 1 1 calc R . .
C29 C 0.1213(9) 1.3789(10) 0.0800(7) 0.045(4) Uani 1 1 d . . .
C30 C 0.0921(10) 1.4810(14) 0.1112(9) 0.063(5) Uani 1 1 d . . .
H30A H 0.1290 1.5369 0.1125 0.076 Uiso 1 1 calc R . .
H30B H 0.0465 1.5037 0.0787 0.076 Uiso 1 1 calc R . .
C31 C 0.0764(9) 1.4700(10) 0.1846(7) 0.048(4) Uani 1 1 d . . .
H31 H 0.0594 1.5387 0.1994 0.058 Uiso 1 1 calc R . .
C32 C 0.0157(10) 1.3854(13) 0.1871(7) 0.053(4) Uani 1 1 d . . .

loop_
_atom_site_aniso_label
_atom_site_aniso_U_11
_atom_site_aniso_U_22
_atom_site_aniso_U_33
_atom_site_aniso_U_23
_atom_site_aniso_U_13
_atom_site_aniso_U_12
Fe1 0.0290(9) 0.0182(8) 0.0280(9) 0.0008(8) 0.0069(7) 0.0041(8)
Fe2 0.0500(11) 0.0170(9) 0.0246(9) -0.0002(8) 0.0087(8) 0.0041(8)
Cl1 0.063(2) 0.045(2) 0.0373(18) -0.0088(19) 0.0143(17) -0.001(2)
Cl2 0.216(5) 0.106(4) 0.126(4) 0.075(4) 0.129(4) 0.099(4)
O102 0.099(9) 0.077(9) 0.049(7) -0.016(6) 0.016(6) 0.010(7)
O103 0.067(8) 0.066(8) 0.088(9) 0.033(7) 0.002(7) 0.003(6)
O5 0.057(5) 0.014(3) 0.041(4) -0.005(5) 0.004(4) -0.001(4)
O1 0.061(6) 0.022(5) 0.041(5) -0.005(4) 0.033(5) 0.000(4)
O2 0.096(8) 0.037(5) 0.023(5) -0.008(4) 0.029(5) -0.005(5)
O3 0.050(6) 0.025(5) 0.041(5) 0.002(4) 0.001(5) 0.019(4)
O4 0.059(8) 0.057(7) 0.069(8) 0.003(6) 0.005(6) 0.030(6)
O101 0.116(11) 0.051(9) 0.105(9) -0.007(7) 0.041(8) -0.002(7)
O104 0.42(3) 0.144(19) 0.136(18) 0.026(12) 0.07(2) 0.16(2)
O14 0.088(10) 0.122(14) 0.067(8) -0.012(8) 0.011(7) 0.001(8)
O13 0.35(3) 0.080(12) 0.068(10) -0.001(8) 0.069(14) 0.033(14)
O12 0.114(12) 0.199(18) 0.074(10) -0.012(10) -0.002(9) -0.099(12)
O15 0.104(10) 0.111(12) 0.066(8) -0.006(7) 0.041(7) 0.029(8)
O21 0.25(3) 0.35(3) 0.39(3) 0.31(3) 0.18(2) 0.12(2)
O22 0.156(18) 0.079(13) 0.25(3) -0.018(14) 0.021(16) -0.004(12)
O23 0.34(3) 0.111(15) 0.091(13) 0.027(11) 0.046(16) 0.042(17)
O24 0.138(14) 0.18(2) 0.168(17) -0.004(14) 0.086(13) 0.061(13)
N1 0.051(7) 0.017(6) 0.055(7) -0.006(5) 0.030(6) -0.001(6)
N2 0.057(7) 0.025(5) 0.020(6) -0.003(5) 0.004(5) 0.009(6)
N3 0.057(8) 0.032(7) 0.027(6) -0.002(5) -0.003(5) 0.009(6)
N4 0.041(7) 0.062(9) 0.057(8) -0.001(7) 0.005(6) 0.023(7)
N5 0.047(8) 0.020(6) 0.035(7) 0.001(5) 0.000(6) 0.010(5)
N6 0.096(10) 0.028(6) 0.010(5) 0.006(6) 0.003(6) 0.004(8)
N7 0.077(9) 0.041(8) 0.024(6) 0.019(6) 0.005(6) 0.001(7)
N8 0.089(9) 0.024(7) 0.029(6) -0.010(5) 0.034(6) 0.011(6)
N9 0.084(9) 0.052(8) 0.032(6) -0.020(6) 0.025(6) 0.007(7)
N10 0.066(9) 0.026(7) 0.057(8) -0.007(5) 0.029(7) -0.004(6)
C1 0.062(10) 0.046(9) 0.051(9) 0.025(8) 0.029(7) -0.008(8)
C2 0.077(11) 0.062(11) 0.044(9) 0.017(9) 0.034(8) 0.002(10)
C3 0.127(14) 0.052(9) 0.049(9) 0.036(8) 0.065(9) 0.030(11)
C4 0.085(11) 0.028(7) 0.032(8) 0.004(7) 0.007(8) -0.006(9)
C5 0.039(7) 0.026(7) 0.041(8) -0.009(7) -0.001(6) -0.013(7)
C6 0.049(8) 0.018(6) 0.035(8) -0.008(6) -0.009(6) -0.012(7)
C7 0.078(12) 0.033(8) 0.056(10) -0.006(8) 0.003(9) -0.005(9)
C8 0.052(11) 0.057(12) 0.119(17) 0.018(12) -0.030(11) -0.019(10)
C9 0.042(10) 0.094(15) 0.099(16) -0.014(14) 0.011(10) 0.020(12)
C10 0.052(10) 0.056(10) 0.075(11) -0.016(10) 0.007(9) -0.004(10)
C11 0.036(9) 0.032(8) 0.068(11) -0.001(7) -0.002(8) 0.015(7)
C12 0.043(10) 0.068(11) 0.049(9) -0.024(8) 0.006(8) -0.026(8)
C13 0.028(7) 0.016(6) 0.061(9) -0.012(6) 0.024(7) -0.006(5)
C14 0.074(11) 0.036(8) 0.057(10) -0.014(8) 0.006(8) -0.025(9)
C15 0.064(9) 0.006(6) 0.030(6) 0.003(5) 0.026(6) -0.005(6)
C16 0.040(8) 0.018(6) 0.037(8) 0.008(6) 0.012(6) 0.012(6)
C17 0.059(10) 0.073(12) 0.061(11) 0.017(10) 0.021(9) -0.005(11)
C18 0.119(16) 0.042(10) 0.061(11) -0.005(9) 0.049(11) 0.003(11)
C19 0.079(13) 0.085(14) 0.045(10) -0.006(10) 0.012(10) -0.018(13)
C20 0.084(14) 0.032(9) 0.097(14) -0.009(10) -0.003(11) -0.019(10)
C21 0.104(12) 0.021(7) 0.003(6) 0.006(6) -0.007(7) 0.008(9)
C22 0.060(10) 0.028(8) 0.063(10) -0.009(8) 0.012(8) -0.030(8)
C23 0.087(13) 0.037(8) 0.054(9) 0.020(8) 0.021(9) -0.006(10)
C24 0.106(15) 0.029(9) 0.073(12) -0.009(9) 0.002(12) -0.019(10)
C25 0.051(12) 0.069(14) 0.117(17) -0.018(12) 0.013(12) 0.002(9)
C26 0.078(13) 0.042(10) 0.073(11) -0.013(8) 0.030(10) -0.014(9)
C27 0.081(12) 0.053(10) 0.030(8) 0.005(7) 0.015(8) 0.006(9)
C28 0.055(11) 0.073(11) 0.024(8) 0.014(7) -0.005(7) 0.004(9)
C29 0.086(11) 0.017(6) 0.039(8) 0.000(6) 0.028(8) -0.017(7)
C30 0.100(13) 0.031(8) 0.059(10) 0.017(8) 0.018(9) 0.008(10)
C31 0.091(11) 0.012(6) 0.047(9) 0.000(6) 0.024(8) 0.020(8)
C32 0.085(13) 0.052(10) 0.025(8) -0.008(7) 0.021(8) 0.017(10)

loop_
_atom_type_symbol
_atom_type_description
_atom_type_scat_dispersion_real
_atom_type_scat_dispersion_imag
_atom_type_scat_source
C C 0.0033 0.0016 'International Tables Vol C Tables 4.2.6.8 and 6.1.1.4'
H H 0.0000 0.0000 'International Tables Vol C Tables 4.2.6.8 and 6.1.1.4'
N N 0.0061 0.0033 'International Tables Vol C Tables 4.2.6.8 and 6.1.1.4'
O O 0.0106 0.0060 'International Tables Vol C Tables 4.2.6.8 and 6.1.1.4'
Cl Cl 0.1484 0.1585 'International Tables Vol C Tables 4.2.6.8 and 6.1.1.4'
Fe Fe 0.3463 0.8444 'International Tables Vol C Tables 4.2.6.8 and 6.1.1.4'

loop_
_geom_angle_atom_site_label_1
_geom_angle_atom_site_label_2
_geom_angle_atom_site_label_3
_geom_angle
_geom_angle_site_symmetry_1
_geom_angle_site_symmetry_3
_geom_angle_publ_flag
O5 Fe1 O1 98.9(4) . . ?
O5 Fe1 N3 93.6(4) . . ?
O1 Fe1 N3 90.7(4) . . ?
O5 Fe1 N2 96.9(4) . . ?
O1 Fe1 N2 94.8(4) . . ?
N3 Fe1 N2 167.3(4) . . ?
O5 Fe1 N1 96.1(4) . . ?
O1 Fe1 N1 162.4(4) . . ?
N3 Fe1 N1 97.4(4) . . ?
N2 Fe1 N1 74.3(4) . . ?
O5 Fe1 N5 174.1(4) . . ?
O1 Fe1 N5 75.8(4) . . ?
N3 Fe1 N5 84.0(4) . . ?
N2 Fe1 N5 86.2(4) . . ?
N1 Fe1 N5 89.5(4) . . ?
O5 Fe2 O3 104.3(4) . . ?
O5 Fe2 N8 94.9(4) . . ?
O3 Fe2 N8 90.1(4) . . ?
O5 Fe2 N10 178.1(4) . . ?
O3 Fe2 N10 77.3(4) . . ?
N8 Fe2 N10 84.0(4) . . ?
O5 Fe2 N6 94.0(4) . . ?
O3 Fe2 N6 91.7(4) . . ?
N8 Fe2 N6 170.2(4) . . ?
N10 Fe2 N6 87.0(5) . . ?
O5 Fe2 N7 93.5(4) . . ?
O3 Fe2 N7 158.8(4) . . ?
N8 Fe2 N7 100.0(5) . . ?
N10 Fe2 N7 85.1(5) . . ?
N6 Fe2 N7 75.4(5) . . ?
O13 Cl1 O12 108.6(14) . . ?
O13 Cl1 O15 109.3(10) . . ?
O12 Cl1 O15 110.8(9) . . ?
O13 Cl1 O14 110.5(10) . . ?
O12 Cl1 O14 105.9(9) . . ?
O15 Cl1 O14 111.7(8) . . ?
O23 Cl2 O24 114.1(15) . . ?
O23 Cl2 O22 123.1(15) . . ?
O24 Cl2 O22 121.8(14) . . ?
O23 Cl2 O21 94.1(13) . . ?
O24 Cl2 O21 87.1(12) . . ?
O22 Cl2 O21 98.5(12) . . ?
Fe1 O5 Fe2 171.8(5) . . ?
C16 O1 Fe1 117.8(8) . . ?
C32 O3 Fe2 120.7(10) . . ?
C5 N1 C1 119.9(12) . . ?
C5 N1 Fe1 116.4(9) . . ?
C1 N1 Fe1 123.4(10) . . ?
C6 N2 C10 121.3(12) . . ?
C6 N2 Fe1 116.9(9) . . ?
C10 N2 Fe1 121.9(10) . . ?
C11 N3 C13 104.4(12) . . ?
C11 N3 Fe1 125.6(10) . . ?
C13 N3 Fe1 128.9(9) . . ?
C11 N4 C12 106.7(12) . . ?
C11 N4 H4' 126.6 . . ?
C12 N4 H4' 126.6 . . ?
C15 N5 Fe1 103.9(7) . . ?
C15 N5 H5A 111.0 . . ?
Fe1 N5 H5A 111.0 . . ?
C15 N5 H5B 111.0 . . ?
Fe1 N5 H5B 111.0 . . ?
H5A N5 H5B 109.0 . . ?
C17 N6 C21 123.5(12) . . ?
C17 N6 Fe2 122.2(11) . . ?
C21 N6 Fe2 114.3(9) . . ?
C22 N7 C26 120.2(15) . . ?
C22 N7 Fe2 115.7(10) . . ?
C26 N7 Fe2 123.7(11) . . ?
C27 N8 C29 104.9(11) . . ?
C27 N8 Fe2 125.4(10) . . ?
C29 N8 Fe2 128.5(8) . . ?
C27 N9 C28 106.9(12) . . ?
C27 N9 H9' 126.6 . . ?
C28 N9 H9' 126.6 . . ?
C31 N10 Fe2 106.1(8) . . ?
C31 N10 H10A 110.5 . . ?
Fe2 N10 H10A 110.5 . . ?
C31 N10 H10B 110.5 . . ?
Fe2 N10 H10B 110.5 . . ?
H10A N10 H10B 108.7 . . ?
C2 C1 N1 120.4(14) . . ?
C2 C1 H1 119.8 . . ?
N1 C1 H1 119.8 . . ?
C1 C2 C3 121.6(15) . . ?
C1 C2 H2 119.2 . . ?
C3 C2 H2 119.2 . . ?
C2 C3 C4 118.2(14) . . ?
C2 C3 H3 120.9 . . ?
C4 C3 H3 120.9 . . ?
C3 C4 C5 119.9(14) . . ?
C3 C4 H4 120.0 . . ?
C5 C4 H4 120.0 . . ?
N1 C5 C4 120.0(12) . . ?
N1 C5 C6 113.7(12) . . ?
C4 C5 C6 126.3(12) . . ?
N2 C6 C7 120.6(13) . . ?
N2 C6 C5 118.1(11) . . ?
C7 C6 C5 121.3(13) . . ?
C6 C7 C8 118.7(16) . . ?
C6 C7 H7 120.6 . . ?
C8 C7 H7 120.6 . . ?
C7 C8 C9 118.3(16) . . ?
C7 C8 H8 120.8 . . ?
C9 C8 H8 120.8 . . ?
C10 C9 C8 118.5(17) . . ?
C10 C9 H9 120.7 . . ?
C8 C9 H9 120.7 . . ?
C9 C10 N2 122.4(17) . . ?
C9 C10 H10 118.8 . . ?
N2 C10 H10 118.8 . . ?
N4 C11 N3 112.8(13) . . ?
N4 C11 H11 123.6 . . ?
N3 C11 H11 123.6 . . ?
C13 C12 N4 107.5(12) . . ?
C13 C12 H12 126.3 . . ?
N4 C12 H12 126.3 . . ?
C12 C13 N3 108.6(12) . . ?
C12 C13 C14 127.4(13) . . ?
N3 C13 C14 123.8(12) . . ?
C13 C14 C15 115.5(12) . . ?
C13 C14 H14A 108.4 . . ?
C15 C14 H14A 108.4 . . ?
C13 C14 H14B 108.4 . . ?
C15 C14 H14B 108.4 . . ?
H14A C14 H14B 107.5 . . ?
N5 C15 C14 111.2(10) . . ?
N5 C15 C16 109.0(10) . . ?
C14 C15 C16 109.8(11) . . ?
N5 C15 H15 108.9 . . ?
C14 C15 H15 108.9 . . ?
C16 C15 H15 108.9 . . ?
O2 C16 O1 127.8(12) . . ?
O2 C16 C15 117.1(11) . . ?
O1 C16 C15 115.1(11) . . ?
N6 C17 C18 117.5(15) . . ?
N6 C17 H17 121.3 . . ?
C18 C17 H17 121.3 . . ?
C19 C18 C17 119.1(17) . . ?
C19 C18 H18 120.4 . . ?
C17 C18 H18 120.4 . . ?
C18 C19 C20 122.1(18) . . ?
C18 C19 H19 119.0 . . ?
C20 C19 H19 119.0 . . ?
C19 C20 C21 119.7(17) . . ?
C19 C20 H20 120.2 . . ?
C21 C20 H20 120.2 . . ?
N6 C21 C20 117.8(15) . . ?
N6 C21 C22 116.3(11) . . ?
C20 C21 C22 125.9(15) . . ?
N7 C22 C21 117.7(14) . . ?
N7 C22 C23 122.3(14) . . ?
C21 C22 C23 119.9(14) . . ?
C24 C23 C22 112.3(15) . . ?
C24 C23 H23 123.9 . . ?
C22 C23 H23 123.9 . . ?
C23 C24 C25 129(2) . . ?
C23 C24 H24 115.4 . . ?
C25 C24 H24 115.4 . . ?
C24 C25 C26 114(2) . . ?
C24 C25 H25 123.2 . . ?
C26 C25 H25 123.2 . . ?
N7 C26 C25 122.3(18) . . ?
N7 C26 H26 118.8 . . ?
C25 C26 H26 118.8 . . ?
N9 C27 N8 112.6(14) . . ?
N9 C27 H27 123.7 . . ?
N8 C27 H27 123.7 . . ?
C29 C28 N9 108.9(13) . . ?
C29 C28 H28 125.5 . . ?
N9 C28 H28 125.5 . . ?
C28 C29 N8 106.8(12) . . ?
C28 C29 C30 131.3(14) . . ?
N8 C29 C30 121.8(11) . . ?
C31 C30 C29 115.6(12) . . ?
C31 C30 H30A 108.4 . . ?
C29 C30 H30A 108.4 . . ?
C31 C30 H30B 108.4 . . ?
C29 C30 H30B 108.4 . . ?
H30A C30 H30B 107.4 . . ?
C30 C31 N10 110.1(12) . . ?
C30 C31 C32 112.1(12) . . ?
N10 C31 C32 107.7(11) . . ?
C30 C31 H31 108.9 . . ?
N10 C31 H31 108.9 . . ?
C32 C31 H31 108.9 . . ?
O4 C32 O3 125.3(16) . . ?
O4 C32 C31 120.4(14) . . ?
O3 C32 C31 114.2(14) . . ?

loop_
_geom_bond_atom_site_label_1
_geom_bond_atom_site_label_2
_geom_bond_distance
_geom_bond_site_symmetry_2
_geom_bond_publ_flag
Fe1 O5 1.765(12) . ?
Fe1 O1 2.046(8) . ?
Fe1 N3 2.111(12) . ?
Fe1 N2 2.158(10) . ?
Fe1 N1 2.159(11) . ?
Fe1 N5 2.227(10) . ?
Fe2 O5 1.801(12) . ?
Fe2 O3 1.989(9) . ?
Fe2 N8 2.090(10) . ?
Fe2 N10 2.164(11) . ?
Fe2 N6 2.168(10) . ?
Fe2 N7 2.179(13) . ?
Cl1 O13 1.341(18) . ?
Cl1 O12 1.370(14) . ?
Cl1 O15 1.394(12) . ?
Cl1 O14 1.413(13) . ?
Cl2 O23 1.25(2) . ?
Cl2 O24 1.321(16) . ?
Cl2 O22 1.344(19) . ?
Cl2 O21 2.06(4) . ?
O1 C16 1.253(14) . ?
O2 C16 1.201(14) . ?
O3 C32 1.297(17) . ?
O4 C32 1.211(18) . ?
N1 C5 1.346(16) . ?
N1 C1 1.370(17) . ?
N2 C6 1.275(16) . ?
N2 C10 1.374(19) . ?
N3 C11 1.325(17) . ?
N3 C13 1.373(16) . ?
N4 C11 1.282(18) . ?
N4 C12 1.37(2) . ?
N4 H4' 0.8600 . ?
N5 C15 1.486(15) . ?
N5 H5A 0.9000 . ?
N5 H5B 0.9000 . ?
N6 C17 1.284(19) . ?
N6 C21 1.358(18) . ?
N7 C22 1.289(18) . ?
N7 C26 1.37(2) . ?
N8 C27 1.316(17) . ?
N8 C29 1.434(17) . ?
N9 C27 1.295(17) . ?
N9 C28 1.38(2) . ?
N9 H9' 0.8600 . ?
N10 C31 1.518(19) . ?
N10 H10A 0.9000 . ?
N10 H10B 0.9000 . ?
C1 C2 1.36(2) . ?
C1 H1 0.9300 . ?
C2 C3 1.37(2) . ?
C2 H2 0.9300 . ?
C3 C4 1.38(2) . ?
C3 H3 0.9300 . ?
C4 C5 1.413(19) . ?
C4 H4 0.9300 . ?
C5 C6 1.464(19) . ?
C6 C7 1.40(2) . ?
C7 C8 1.40(3) . ?
C7 H7 0.9300 . ?
C8 C9 1.41(3) . ?
C8 H8 0.9300 . ?
C9 C10 1.31(2) . ?
C9 H9 0.9300 . ?
C10 H10 0.9300 . ?
C11 H11 0.9300 . ?
C12 C13 1.322(19) . ?
C12 H12 0.9300 . ?
C13 C14 1.49(2) . ?
C14 C15 1.510(19) . ?
C14 H14A 0.9700 . ?
C14 H14B 0.9700 . ?
C15 C16 1.581(16) . ?
C15 H15 0.9800 . ?
C17 C18 1.47(2) . ?
C17 H17 0.9300 . ?
C18 C19 1.29(2) . ?
C18 H18 0.9300 . ?
C19 C20 1.33(2) . ?
C19 H19 0.9300 . ?
C20 C21 1.39(2) . ?
C20 H20 0.9300 . ?
C21 C22 1.46(2) . ?
C22 C23 1.47(2) . ?
C23 C24 1.33(2) . ?
C23 H23 0.9300 . ?
C24 C25 1.36(3) . ?
C24 H24 0.9300 . ?
C25 C26 1.39(2) . ?
C25 H25 0.9300 . ?
C26 H26 0.9300 . ?
C27 H27 0.9300 . ?
C28 C29 1.310(19) . ?
C28 H28 0.9300 . ?
C29 C30 1.56(2) . ?
C30 C31 1.50(2) . ?
C30 H30A 0.9700 . ?
C30 H30B 0.9700 . ?
C31 C32 1.55(2) . ?
C31 H31 0.9800 . ?

loop_
_geom_torsion_atom_site_label_1
_geom_torsion_atom_site_label_2
_geom_torsion_atom_site_label_3
_geom_torsion_atom_site_label_4
_geom_torsion
_geom_torsion_site_symmetry_1
_geom_torsion_site_symmetry_2
_geom_torsion_site_symmetry_3
_geom_torsion_site_symmetry_4
_geom_torsion_publ_flag
O1 Fe1 O5 Fe2 -148(4) . . . . ?
N3 Fe1 O5 Fe2 121(4) . . . . ?
N2 Fe1 O5 Fe2 -52(4) . . . . ?
N1 Fe1 O5 Fe2 23(4) . . . . ?
N5 Fe1 O5 Fe2 -173(3) . . . . ?
O3 Fe2 O5 Fe1 -101(4) . . . . ?
N8 Fe2 O5 Fe1 168(4) . . . . ?
N10 Fe2 O5 Fe1 114(12) . . . . ?
N6 Fe2 O5 Fe1 -8(4) . . . . ?
N7 Fe2 O5 Fe1 67(4) . . . . ?
O5 Fe1 O1 C16 -144.0(9) . . . . ?
N3 Fe1 O1 C16 -50.2(9) . . . . ?
N2 Fe1 O1 C16 118.2(9) . . . . ?
N1 Fe1 O1 C16 67.5(17) . . . . ?
N5 Fe1 O1 C16 33.4(9) . . . . ?
O5 Fe2 O3 C32 -155.4(9) . . . . ?
N8 Fe2 O3 C32 -60.3(10) . . . . ?
N10 Fe2 O3 C32 23.5(10) . . . . ?
N6 Fe2 O3 C32 110.1(10) . . . . ?
N7 Fe2 O3 C32 58.5(15) . . . . ?
O5 Fe1 N1 C5 -88.6(10) . . . . ?
O1 Fe1 N1 C5 60.1(18) . . . . ?
N3 Fe1 N1 C5 176.9(10) . . . . ?
N2 Fe1 N1 C5 6.9(10) . . . . ?
N5 Fe1 N1 C5 93.0(10) . . . . ?
O5 Fe1 N1 C1 85.4(11) . . . . ?
O1 Fe1 N1 C1 -125.9(14) . . . . ?
N3 Fe1 N1 C1 -9.0(12) . . . . ?
N2 Fe1 N1 C1 -179.1(12) . . . . ?
N5 Fe1 N1 C1 -93.0(11) . . . . ?
O5 Fe1 N2 C6 88.7(10) . . . . ?
O1 Fe1 N2 C6 -171.7(10) . . . . ?
N3 Fe1 N2 C6 -57(2) . . . . ?
N1 Fe1 N2 C6 -5.7(10) . . . . ?
N5 Fe1 N2 C6 -96.3(10) . . . . ?
O5 Fe1 N2 C10 -90.2(12) . . . . ?
O1 Fe1 N2 C10 9.4(12) . . . . ?
N3 Fe1 N2 C10 124.5(19) . . . . ?
N1 Fe1 N2 C10 175.3(13) . . . . ?
N5 Fe1 N2 C10 84.8(12) . . . . ?
O5 Fe1 N3 C11 -16.5(12) . . . . ?
O1 Fe1 N3 C11 -115.5(12) . . . . ?
N2 Fe1 N3 C11 129.0(18) . . . . ?
N1 Fe1 N3 C11 80.1(12) . . . . ?
N5 Fe1 N3 C11 168.9(12) . . . . ?
O5 Fe1 N3 C13 149.7(12) . . . . ?
O1 Fe1 N3 C13 50.7(12) . . . . ?
N2 Fe1 N3 C13 -65(2) . . . . ?
N1 Fe1 N3 C13 -113.7(12) . . . . ?
N5 Fe1 N3 C13 -25.0(12) . . . . ?
O5 Fe1 N5 C15 -10(5) . . . . ?
O1 Fe1 N5 C15 -36.5(8) . . . . ?
N3 Fe1 N5 C15 55.7(8) . . . . ?
N2 Fe1 N5 C15 -132.4(8) . . . . ?
N1 Fe1 N5 C15 153.2(8) . . . . ?
O5 Fe2 N6 C17 -90.7(14) . . . . ?
O3 Fe2 N6 C17 13.8(14) . . . . ?
N8 Fe2 N6 C17 114(3) . . . . ?
N10 Fe2 N6 C17 91.0(14) . . . . ?
N7 Fe2 N6 C17 176.8(15) . . . . ?
O5 Fe2 N6 C21 86.0(11) . . . . ?
O3 Fe2 N6 C21 -169.6(11) . . . . ?
N8 Fe2 N6 C21 -69(3) . . . . ?
N10 Fe2 N6 C21 -92.3(11) . . . . ?
N7 Fe2 N6 C21 -6.6(10) . . . . ?
O5 Fe2 N7 C22 -85.9(11) . . . . ?
O3 Fe2 N7 C22 61.3(17) . . . . ?
N8 Fe2 N7 C22 178.5(11) . . . . ?
N10 Fe2 N7 C22 95.5(12) . . . . ?
N6 Fe2 N7 C22 7.3(11) . . . . ?
O5 Fe2 N7 C26 86.8(12) . . . . ?
O3 Fe2 N7 C26 -126.1(13) . . . . ?
N8 Fe2 N7 C26 -8.8(12) . . . . ?
N10 Fe2 N7 C26 -91.8(12) . . . . ?
N6 Fe2 N7 C26 180.0(12) . . . . ?
O5 Fe2 N8 C27 -12.1(13) . . . . ?
O3 Fe2 N8 C27 -116.5(13) . . . . ?
N10 Fe2 N8 C27 166.3(13) . . . . ?
N6 Fe2 N8 C27 143(3) . . . . ?
N7 Fe2 N8 C27 82.3(13) . . . . ?
O5 Fe2 N8 C29 153.3(13) . . . . ?
O3 Fe2 N8 C29 49.0(13) . . . . ?
N10 Fe2 N8 C29 -28.2(13) . . . . ?
N6 Fe2 N8 C29 -51(4) . . . . ?
N7 Fe2 N8 C29 -112.2(13) . . . . ?
O5 Fe2 N10 C31 114(12) . . . . ?
O3 Fe2 N10 C31 -32.0(8) . . . . ?
N8 Fe2 N10 C31 59.5(9) . . . . ?
N6 Fe2 N10 C31 -124.4(9) . . . . ?
N7 Fe2 N10 C31 160.1(9) . . . . ?
C5 N1 C1 C2 1(2) . . . . ?
Fe1 N1 C1 C2 -172.9(11) . . . . ?
N1 C1 C2 C3 -1(2) . . . . ?
C1 C2 C3 C4 0(3) . . . . ?
C2 C3 C4 C5 1(2) . . . . ?
C1 N1 C5 C4 0(2) . . . . ?
Fe1 N1 C5 C4 174.3(11) . . . . ?
C1 N1 C5 C6 178.6(12) . . . . ?
Fe1 N1 C5 C6 -7.1(15) . . . . ?
C3 C4 C5 N1 -1(2) . . . . ?
C3 C4 C5 C6 -179.5(15) . . . . ?
C10 N2 C6 C7 4(2) . . . . ?
Fe1 N2 C6 C7 -175.1(10) . . . . ?
C10 N2 C6 C5 -177.1(14) . . . . ?
Fe1 N2 C6 C5 4.0(16) . . . . ?
N1 C5 C6 N2 2.1(19) . . . . ?
C4 C5 C6 N2 -179.4(14) . . . . ?
N1 C5 C6 C7 -178.8(13) . . . . ?
C4 C5 C6 C7 0(2) . . . . ?
N2 C6 C7 C8 -1(2) . . . . ?
C5 C6 C7 C8 -179.8(15) . . . . ?
C6 C7 C8 C9 -2(3) . . . . ?
C7 C8 C9 C10 1(3) . . . . ?
C8 C9 C10 N2 2(3) . . . . ?
C6 N2 C10 C9 -4(3) . . . . ?
Fe1 N2 C10 C9 174.4(16) . . . . ?
C12 N4 C11 N3 0.2(18) . . . . ?
C13 N3 C11 N4 -1.0(17) . . . . ?
Fe1 N3 C11 N4 167.9(10) . . . . ?
C11 N4 C12 C13 0.6(17) . . . . ?
N4 C12 C13 N3 -1.3(17) . . . . ?
N4 C12 C13 C14 -177.4(14) . . . . ?
C11 N3 C13 C12 1.4(16) . . . . ?
Fe1 N3 C13 C12 -167.1(10) . . . . ?
C11 N3 C13 C14 177.7(14) . . . . ?
Fe1 N3 C13 C14 9(2) . . . . ?
C12 C13 C14 C15 156.8(14) . . . . ?
N3 C13 C14 C15 -19(2) . . . . ?
Fe1 N5 C15 C14 -84.6(10) . . . . ?
Fe1 N5 C15 C16 36.6(11) . . . . ?
C13 C14 C15 N5 62.9(15) . . . . ?
C13 C14 C15 C16 -57.8(15) . . . . ?
Fe1 O1 C16 O2 158.0(12) . . . . ?
Fe1 O1 C16 C15 -20.8(14) . . . . ?
N5 C15 C16 O2 166.9(11) . . . . ?
C14 C15 C16 O2 -70.9(15) . . . . ?
N5 C15 C16 O1 -14.2(15) . . . . ?
C14 C15 C16 O1 107.9(13) . . . . ?
C21 N6 C17 C18 -2(3) . . . . ?
Fe2 N6 C17 C18 174.3(12) . . . . ?
N6 C17 C18 C19 4(3) . . . . ?
C17 C18 C19 C20 -6(3) . . . . ?
C18 C19 C20 C21 6(3) . . . . ?
C17 N6 C21 C20 2(2) . . . . ?
Fe2 N6 C21 C20 -174.8(11) . . . . ?
C17 N6 C21 C22 -178.0(16) . . . . ?
Fe2 N6 C21 C22 5.4(17) . . . . ?
C19 C20 C21 N6 -4(3) . . . . ?
C19 C20 C21 C22 176.2(17) . . . . ?
C26 N7 C22 C21 -179.9(13) . . . . ?
Fe2 N7 C22 C21 -6.9(18) . . . . ?
C26 N7 C22 C23 -4(2) . . . . ?
Fe2 N7 C22 C23 169.3(11) . . . . ?
N6 C21 C22 N7 1(2) . . . . ?
C20 C21 C22 N7 -178.8(15) . . . . ?
N6 C21 C22 C23 -175.3(14) . . . . ?
C20 C21 C22 C23 5(2) . . . . ?
N7 C22 C23 C24 4(2) . . . . ?
C21 C22 C23 C24 179.8(15) . . . . ?
C22 C23 C24 C25 -1(3) . . . . ?
C23 C24 C25 C26 -2(3) . . . . ?
C22 N7 C26 C25 1(2) . . . . ?
Fe2 N7 C26 C25 -171.7(12) . . . . ?
C24 C25 C26 N7 2(2) . . . . ?
C28 N9 C27 N8 -1.0(19) . . . . ?
C29 N8 C27 N9 -0.5(18) . . . . ?
Fe2 N8 C27 N9 167.8(11) . . . . ?
C27 N9 C28 C29 2.1(19) . . . . ?
N9 C28 C29 N8 -2.4(18) . . . . ?
N9 C28 C29 C30 -179.2(16) . . . . ?
C27 N8 C29 C28 1.8(18) . . . . ?
Fe2 N8 C29 C28 -166.0(11) . . . . ?
C27 N8 C29 C30 178.9(14) . . . . ?
Fe2 N8 C29 C30 11(2) . . . . ?
C28 C29 C30 C31 157.9(17) . . . . ?
N8 C29 C30 C31 -18(2) . . . . ?
C29 C30 C31 N10 59.5(17) . . . . ?
C29 C30 C31 C32 -60.4(18) . . . . ?
Fe2 N10 C31 C30 -86.1(12) . . . . ?
Fe2 N10 C31 C32 36.5(11) . . . . ?
Fe2 O3 C32 O4 168.1(11) . . . . ?
Fe2 O3 C32 C31 -7.7(15) . . . . ?
C30 C31 C32 O4 -76.1(17) . . . . ?
N10 C31 C32 O4 162.6(12) . . . . ?
C30 C31 C32 O3 99.9(14) . . . . ?
N10 C31 C32 O3 -21.4(15) . . . . ?
